data_7039429
loop_
_publ_author_name
'Anti\~nolo, Antonio'
'Carrillo-Hermosilla, Fernando'
'Fern\'andez-Gal\'an, Rafael'
'Mart\'inez-Ferrer, Jaime'
'Alonso-Moreno, Carlos'
'Bravo, Iv\'an'
'Moreno-Bl\'azquez, Sonia'
'Salgado, Manuel'
'Villase\~nor, Elena'
'Albaladejo, Jos\'e'

_publ_section_title
;
 Tris(pentafluorophenyl)borane as an efficient catalyst in the guanylation
 reaction of amines.
;
_journal_issue 26
_journal_name_full 'Dalton transactions (Cambridge, England : 2003)'
_journal_page_first 10717
_journal_page_last 10729
_journal_paper_doi 10.1039/c6dt01237j
_journal_volume 45
_journal_year 2016
_chemical_formula_sum 'C13 H21 N3'
_chemical_formula_weight 219.33
_chemical_name_common 3a
_space_group_crystal_system monoclinic
_space_group_IT_number 14
_space_group_name_Hall '-P 2ybc'
_space_group_name_H-M_alt 'P 1 21/c 1'
_symmetry_space_group_name_Hall '-P 2ybc'
_symmetry_space_group_name_H-M 'P 1 21/c 1'
_atom_sites_solution_hydrogens geom
_atom_sites_solution_primary direct
_atom_sites_solution_secondary difmap
_audit_update_record
;
2016-02-02 deposited with the CCDC.
2016-06-02 downloaded from the CCDC.
;
_cell_angle_alpha 90
_cell_angle_beta 107.869(2)
_cell_angle_gamma 90
_cell_formula_units_Z 4
_cell_length_a 14.1014(5)
_cell_length_b 11.3796(5)
_cell_length_c 8.7040(4)
_cell_measurement_reflns_used 6062
_cell_measurement_temperature 210.(2)
_cell_measurement_theta_max 26.3651
_cell_measurement_theta_min 2.3465
_cell_volume 1329.34(10)
_computing_cell_refinement 'SAINT V7.68A (Bruker AXS, 2009)'
_computing_data_collection 'Bruker Instrument Service v2010.9.0.0'
_computing_data_reduction 'SAINT V7.68A (Bruker AXS, 2009)'
_computing_structure_refinement 'SHELXL-97 (Sheldrick, 2008)'
_computing_structure_solution 'SHELXS-97 (Sheldrick, 2008)'
_diffrn_ambient_temperature 210.(2)
_diffrn_detector_area_resol_mean 8.3333
_diffrn_measured_fraction_theta_full 1.000
_diffrn_measured_fraction_theta_max 1.000
_diffrn_measurement_device_type BrukerKappaApex2
_diffrn_radiation_wavelength 0.71073
_diffrn_reflns_av_R_equivalents 0.0245
_diffrn_reflns_av_sigmaI/netI 0.0168
_diffrn_reflns_limit_h_max 16
_diffrn_reflns_limit_h_min -16
_diffrn_reflns_limit_k_max 13
_diffrn_reflns_limit_k_min -13
_diffrn_reflns_limit_l_max 10
_diffrn_reflns_limit_l_min -10
_diffrn_reflns_number 13122
_diffrn_reflns_theta_full 25.33
_diffrn_reflns_theta_max 25.33
_diffrn_reflns_theta_min 1.52
_exptl_absorpt_coefficient_mu 0.067
_exptl_absorpt_correction_T_max 0.99
_exptl_absorpt_correction_T_min 0.88
_exptl_absorpt_correction_type multi-scan
_exptl_absorpt_process_details sadabs
_exptl_crystal_colour 'clear colourless'
_exptl_crystal_density_diffrn 1.096
_exptl_crystal_density_method 'not measured'
_exptl_crystal_description prismatic
_exptl_crystal_F_000 480
_exptl_crystal_size_max 0.350
_exptl_crystal_size_mid 0.260
_exptl_crystal_size_min 0.180
_refine_diff_density_max 0.265
_refine_diff_density_min -0.312
_refine_ls_extinction_method none
_refine_ls_goodness_of_fit_ref 1.013
_refine_ls_hydrogen_treatment mixed
_refine_ls_matrix_type full
_refine_ls_number_parameters 157
_refine_ls_number_reflns 2435
_refine_ls_number_restraints 0
_refine_ls_restrained_S_all 1.013
_refine_ls_R_factor_all 0.0484
_refine_ls_R_factor_gt 0.0350
_refine_ls_shift/su_max 0.001
_refine_ls_shift/su_mean 0.000
_refine_ls_structure_factor_coef Fsqd
_refine_ls_weighting_details 'calc w=1/[\s^2^(Fo^2^)+(0.0654P)^2^+0.4029P] where P=(Fo^2^+2Fc^2^)/3'
_refine_ls_weighting_scheme calc
_refine_ls_wR_factor_gt 0.0957
_refine_ls_wR_factor_ref 0.1189
_reflns_number_gt 2085
_reflns_number_total 2435
_reflns_threshold_expression >2sigma(I)
_cod_data_source_file c6dt01237j2.cif
_cod_data_source_block I
_cod_depositor_comments 'Adding full bibliography for 7039427--7039429.cif.'
_cod_database_code 7039429

loop_
_space_group_symop_operation_xyz
'x, y, z'
'-x, y+1/2, -z+1/2'
'-x, -y, -z'
'x, -y-1/2, z-1/2'

loop_
_atom_site_type_symbol
_atom_site_label
_atom_site_fract_x
_atom_site_fract_y
_atom_site_fract_z
_atom_site_U_iso_or_equiv
_atom_site_adp_type
_atom_site_calc_flag
_atom_site_refinement_flags
_atom_site_occupancy
C C1 0.24302(9) 0.96979(11) 0.32893(14) 0.0287(3) Uani d . 1
C C2 0.17848(10) 0.99338(13) 0.41829(16) 0.0354(3) Uani d . 1
H H2 0.1496 0.9308 0.4585 0.042 Uiso calc R 1
C C3 0.15634(12) 1.10802(14) 0.44871(18) 0.0444(4) Uani d . 1
H H3 0.1125 1.1224 0.509 0.053 Uiso calc R 1
C C4 0.19801(13) 1.20093(14) 0.39125(19) 0.0473(4) Uani d . 1
H H4 0.1828 1.2786 0.4119 0.057 Uiso calc R 1
C C5 0.26233(12) 1.17884(13) 0.30296(19) 0.0439(4) Uani d . 1
H H5 0.2908 1.242 0.263 0.053 Uiso calc R 1
C C6 0.28541(11) 1.06470(13) 0.27259(17) 0.0367(3) Uani d . 1
H H6 0.3301 1.0511 0.2135 0.044 Uiso calc R 1
C C7 0.27301(9) 0.80939(11) 0.17518(15) 0.0285(3) Uani d . 1
C C8 0.40747(10) 0.66606(12) 0.30776(17) 0.0343(3) Uani d . 1
H H8 0.3857 0.6628 0.4055 0.041 Uiso calc R 1
C C9 0.43070(14) 0.54219(15) 0.2654(2) 0.0589(5) Uani d . 1
H H9A 0.3731 0.4923 0.2533 0.088 Uiso calc R 1
H H9B 0.4869 0.5116 0.3509 0.088 Uiso calc R 1
H H9C 0.447 0.5435 0.165 0.088 Uiso calc R 1
C C10 0.49748(12) 0.74512(16) 0.3412(2) 0.0561(5) Uani d . 1
H H10A 0.52 0.7483 0.2466 0.084 Uiso calc R 1
H H10B 0.5504 0.7144 0.4319 0.084 Uiso calc R 1
H H10C 0.4799 0.8236 0.3666 0.084 Uiso calc R 1
C C11 0.12822(10) 0.91080(12) -0.02321(16) 0.0352(3) Uani d . 1
H H11 0.1305 0.9768 0.052 0.042 Uiso calc R 1
C C12 0.11070(13) 0.96032(14) -0.19080(19) 0.0479(4) Uani d . 1
H H12A 0.1644 1.0137 -0.1903 0.072 Uiso calc R 1
H H12B 0.0479 1.0024 -0.2238 0.072 Uiso calc R 1
H H12C 0.1086 0.8966 -0.2658 0.072 Uiso calc R 1
C C13 0.04596(12) 0.82785(16) -0.0164(2) 0.0538(5) Uani d . 1
H H13A 0.044 0.7616 -0.0874 0.081 Uiso calc R 1
H H13B -0.0174 0.8688 -0.0508 0.081 Uiso calc R 1
H H13C 0.0585 0.7999 0.0933 0.081 Uiso calc R 1
N N1 0.27058(8) 0.85241(9) 0.31295(13) 0.0312(3) Uani d . 1
N N2 0.32501(9) 0.70931(10) 0.17345(15) 0.0350(3) Uani d . 1
N N3 0.22596(8) 0.85306(11) 0.02397(14) 0.0341(3) Uani d . 1
H H3N 0.2336(12) 0.8080(15) -0.051(2) 0.040(4) Uiso d . 1
H H2N 0.3224(11) 0.6823(14) 0.081(2) 0.038(4) Uiso d . 1

loop_
_atom_site_aniso_label
_atom_site_aniso_U_11
_atom_site_aniso_U_22
_atom_site_aniso_U_33
_atom_site_aniso_U_12
_atom_site_aniso_U_13
_atom_site_aniso_U_23
C1 0.0324(7) 0.0290(7) 0.0219(6) 0.0034(5) 0.0044(5) -0.0003(5)
C2 0.0407(7) 0.0355(8) 0.0312(7) 0.0047(6) 0.0129(6) 0.0019(6)
C3 0.0530(9) 0.0444(9) 0.0373(8) 0.0156(7) 0.0159(7) -0.0026(6)
C4 0.0619(10) 0.0310(8) 0.0418(9) 0.0113(7) 0.0054(7) -0.0056(6)
C5 0.0528(9) 0.0306(8) 0.0426(8) -0.0052(6) 0.0062(7) 0.0009(6)
C6 0.0399(7) 0.0350(8) 0.0355(7) -0.0019(6) 0.0119(6) -0.0003(6)
C7 0.0294(6) 0.0271(6) 0.0300(7) -0.0003(5) 0.0106(5) 0.0004(5)
C8 0.0359(7) 0.0338(7) 0.0328(7) 0.0067(6) 0.0098(6) 0.0024(6)
C9 0.0640(11) 0.0402(9) 0.0636(11) 0.0196(8) 0.0063(9) 0.0002(8)
C10 0.0389(8) 0.0591(11) 0.0642(11) -0.0015(7) 0.0068(8) 0.0004(9)
C11 0.0389(7) 0.0335(7) 0.0303(7) 0.0110(6) 0.0063(6) -0.0013(5)
C12 0.0571(10) 0.0423(9) 0.0377(8) 0.0052(7) 0.0049(7) 0.0069(7)
C13 0.0401(8) 0.0581(11) 0.0657(11) 0.0132(7) 0.0200(8) 0.0171(9)
N1 0.0402(6) 0.0274(6) 0.0277(6) 0.0046(5) 0.0130(5) 0.0022(4)
N2 0.0383(6) 0.0334(6) 0.0305(6) 0.0078(5) 0.0063(5) -0.0060(5)
N3 0.0373(6) 0.0394(7) 0.0259(6) 0.0098(5) 0.0101(5) -0.0019(5)

loop_
_atom_type_symbol
_atom_type_description
_atom_type_scat_dispersion_real
_atom_type_scat_dispersion_imag
_atom_type_scat_source
C C 0.0033 0.0016 'International Tables Vol C Tables 4.2.6.8 and 6.1.1.4'
H H 0.0000 0.0000 'International Tables Vol C Tables 4.2.6.8 and 6.1.1.4'
N N 0.0061 0.0033 'International Tables Vol C Tables 4.2.6.8 and 6.1.1.4'

loop_
_geom_angle_atom_site_label_1
_geom_angle_atom_site_label_2
_geom_angle_atom_site_label_3
_geom_angle
C6 C1 C2 118.11(12)
C6 C1 N1 122.57(12)
C2 C1 N1 119.00(12)
C3 C2 C1 120.82(14)
C3 C2 H2 119.6
C1 C2 H2 119.6
C4 C3 C2 120.50(14)
C4 C3 H3 119.8
C2 C3 H3 119.8
C3 C4 C5 119.30(14)
C3 C4 H4 120.4
C5 C4 H4 120.4
C4 C5 C6 120.71(15)
C4 C5 H5 119.6
C6 C5 H5 119.6
C5 C6 C1 120.56(14)
C5 C6 H6 119.7
C1 C6 H6 119.7
N1 C7 N2 119.43(12)
N1 C7 N3 127.16(12)
N2 C7 N3 113.39(11)
N2 C8 C10 111.70(12)
N2 C8 C9 107.29(12)
C10 C8 C9 111.65(13)
N2 C8 H8 108.7
C10 C8 H8 108.7
C9 C8 H8 108.7
C8 C9 H9A 109.5
C8 C9 H9B 109.5
H9A C9 H9B 109.5
C8 C9 H9C 109.5
H9A C9 H9C 109.5
H9B C9 H9C 109.5
C8 C10 H10A 109.5
C8 C10 H10B 109.5
H10A C10 H10B 109.5
C8 C10 H10C 109.5
H10A C10 H10C 109.5
H10B C10 H10C 109.5
N3 C11 C12 107.35(12)
N3 C11 C13 112.08(12)
C12 C11 C13 111.76(13)
N3 C11 H11 108.5
C12 C11 H11 108.5
C13 C11 H11 108.5
C11 C12 H12A 109.5
C11 C12 H12B 109.5
H12A C12 H12B 109.5
C11 C12 H12C 109.5
H12A C12 H12C 109.5
H12B C12 H12C 109.5
C11 C13 H13A 109.5
C11 C13 H13B 109.5
H13A C13 H13B 109.5
C11 C13 H13C 109.5
H13A C13 H13C 109.5
H13B C13 H13C 109.5
C7 N1 C1 122.11(11)
C7 N2 C8 125.10(12)
C7 N2 H2N 116.5(11)
C8 N2 H2N 115.4(11)
C7 N3 C11 124.52(11)
C7 N3 H3N 112.0(11)
C11 N3 H3N 112.2(11)

loop_
_geom_bond_atom_site_label_1
_geom_bond_atom_site_label_2
_geom_bond_distance
C1 C6 1.3944(19)
C1 C2 1.3928(19)
C1 N1 1.4099(16)
C2 C3 1.386(2)
C2 H2 0.94
C3 C4 1.376(2)
C3 H3 0.94
C4 C5 1.380(2)
C4 H4 0.94
C5 C6 1.384(2)
C5 H5 0.94
C6 H6 0.94
C7 N1 1.3054(17)
C7 N2 1.3571(17)
C7 N3 1.3724(17)
C8 N2 1.4583(18)
C8 C10 1.510(2)
C8 C9 1.518(2)
C8 H8 0.99
C9 H9A 0.97
C9 H9B 0.97
C9 H9C 0.97
C10 H10A 0.97
C10 H10B 0.97
C10 H10C 0.97
C11 N3 1.4673(17)
C11 C12 1.512(2)
C11 C13 1.511(2)
C11 H11 0.99
C12 H12A 0.97
C12 H12B 0.97
C12 H12C 0.97
C13 H13A 0.97
C13 H13B 0.97
C13 H13C 0.97
N2 H2N 0.853(17)
N3 H3N 0.862(18)
